data_7126226
loop_
_publ_author_name
'Sobczak, Szymon'
'P\'o\/lrolniczak, Aleksandra'
'Ratajczyk, Paulina'
'Cai, Weizhao'
'G\/ladysiak, Andrzej'
'Nikolayenko, Varvara I.'
'Castell, Dominic C.'
'Barbour, Leonard J.'
'Katrusiak, Andrzej'

_publ_section_title
;
 Large negative linear compressibility of a porous molecular co-crystal.
;
_journal_issue 31
_journal_name_full 'Chemical communications (Cambridge, England)'
_journal_page_first 4324
_journal_page_last 4327
_journal_paper_doi 10.1039/d0cc00461h
_journal_volume 56
_journal_year 2020
_chemical_formula_moiety 'C6 F4 I2, C25 H16 F6 N2 S2'
_chemical_formula_sum 'C31 H16 F10 I2 N2 S2'
_chemical_formula_weight 924.38
_space_group_crystal_system orthorhombic
_space_group_IT_number 33
_space_group_name_Hall 'P 2c -2n'
_space_group_name_H-M_alt 'P n a 21'
_atom_sites_solution_hydrogens geom
_atom_sites_solution_primary direct
_audit_creation_date 2018-12-20
_audit_creation_method
;
Olex2 1.2
(compiled 2018.05.29 svn.r3508 for OlexSys, GUI svn.r5506)
;
_audit_update_record
;
2018-12-20 deposited with the CCDC.	2020-03-09 downloaded from the CCDC.
;
_cell_angle_alpha 90
_cell_angle_beta 90
_cell_angle_gamma 90
_cell_formula_units_Z 4
_cell_length_a 17.723(8)
_cell_length_b 26.15(6)
_cell_length_c 7.00(3)
_cell_measurement_reflns_used 119
_cell_measurement_temperature 293(2)
_cell_measurement_theta_max 24.4310
_cell_measurement_theta_min 4.1170
_cell_volume 3244(16)
_computing_cell_refinement 'CrysAlisPro 1.171.38.43 (Rigaku OD, 2015)'
_computing_data_collection 'CrysAlisPro 1.171.38.43 (Rigaku OD, 2015)'
_computing_data_reduction 'CrysAlisPro 1.171.38.43 (Rigaku OD, 2015)'
_computing_molecular_graphics 'Olex2 (Dolomanov et al., 2009)'
_computing_publication_material 'Olex2 (Dolomanov et al., 2009)'
_computing_structure_refinement 'ShelXL (Sheldrick, 2015)'
_computing_structure_solution 'ShelXS (Sheldrick, 2008)'
_diffrn_ambient_temperature 293(2)
_diffrn_detector 'CCD plate'
_diffrn_detector_area_resol_mean 16.2413
_diffrn_detector_type Eos
_diffrn_measured_fraction_theta_full 0.445
_diffrn_measured_fraction_theta_max 0.445
_diffrn_measurement_details
;
 Data were collected at room temperature and pressure of 1.59(2) GPa (1590000 kPa).
 Pressure was determined by monitoring the shift of the ruby R1-fluorescence line.
;
_diffrn_measurement_device 'four-circle diffractometer'
_diffrn_measurement_device_type 'Xcalibur, Eos'
_diffrn_measurement_method '\w and \f scans'
_diffrn_orient_matrix_type 'CrysAlisPro convention (1999,Acta A55,543-557)'
_diffrn_orient_matrix_UB_11 0.0016143000
_diffrn_orient_matrix_UB_12 -0.0134424000
_diffrn_orient_matrix_UB_13 -0.0857232000
_diffrn_orient_matrix_UB_21 -0.0371361000
_diffrn_orient_matrix_UB_22 0.0087498000
_diffrn_orient_matrix_UB_23 -0.0240140000
_diffrn_orient_matrix_UB_31 0.0158169000
_diffrn_orient_matrix_UB_32 0.0221588000
_diffrn_orient_matrix_UB_33 -0.0444601000
_diffrn_radiation_monochromator graphite
_diffrn_radiation_probe x-ray
_diffrn_radiation_type MoK\a
_diffrn_radiation_wavelength 0.71073
_diffrn_reflns_av_R_equivalents 0.3185
_diffrn_reflns_av_unetI/netI 0.6373
_diffrn_reflns_Laue_measured_fraction_full 0.445
_diffrn_reflns_Laue_measured_fraction_max 0.445
_diffrn_reflns_limit_h_max 21
_diffrn_reflns_limit_h_min -21
_diffrn_reflns_limit_k_max 27
_diffrn_reflns_limit_k_min -27
_diffrn_reflns_limit_l_max 5
_diffrn_reflns_limit_l_min -5
_diffrn_reflns_number 14627
_diffrn_reflns_point_group_measured_fraction_full 0.442
_diffrn_reflns_point_group_measured_fraction_max 0.442
_diffrn_reflns_theta_full 25.026
_diffrn_reflns_theta_max 25.026
_diffrn_reflns_theta_min 4.167
_diffrn_source 'fine-focus sealed X-ray tube'
_diffrn_source_type 'Enhance (Mo) X-ray Source'
_exptl_absorpt_coefficient_mu 2.152
_exptl_absorpt_correction_T_max 1.00000
_exptl_absorpt_correction_T_min 0.01107
_exptl_absorpt_correction_type multi-scan
_exptl_absorpt_process_details
;
CrysAlisPro 1.171.38.43 (Rigaku Oxford Diffraction, 2015)
Empirical absorption correction using spherical harmonics,
 implemented in SCALE3 ABSPACK scaling algorithm.
;
_exptl_crystal_colour 'clear colourless'
_exptl_crystal_density_diffrn 1.894
_exptl_crystal_description block
_exptl_crystal_F_000 1776
_exptl_crystal_size_max 0.323
_exptl_crystal_size_mid 0.105
_exptl_crystal_size_min 0.046
_refine_diff_density_max 0.966
_refine_diff_density_min -0.581
_refine_diff_density_rms 0.156
_refine_ls_abs_structure_details
;
 Classical Flack method preferred over Parsons because s.u. lower.
;
_refine_ls_abs_structure_Flack 0.60(3)
_refine_ls_extinction_method none
_refine_ls_goodness_of_fit_ref 1.055
_refine_ls_hydrogen_treatment constr
_refine_ls_matrix_type full
_refine_ls_number_parameters 363
_refine_ls_number_reflns 2530
_refine_ls_number_restraints 848
_refine_ls_restrained_S_all 0.950
_refine_ls_R_factor_all 0.4345
_refine_ls_R_factor_gt 0.1738
_refine_ls_shift/su_max 0.032
_refine_ls_shift/su_mean 0.030
_refine_ls_structure_factor_coef Fsqd
_refine_ls_weighting_details 'w=1/[\s^2^(Fo^2^)+(0.2000P)^2^] where P=(Fo^2^+2Fc^2^)/3'
_refine_ls_weighting_scheme calc
_refine_ls_wR_factor_gt 0.3915
_refine_ls_wR_factor_ref 0.5193
_reflns_Friedel_coverage 0.823
_reflns_Friedel_fraction_full 0.438
_reflns_Friedel_fraction_max 0.438
_reflns_number_gt 537
_reflns_number_total 2530
_reflns_threshold_expression 'I > 2\s(I)'
_cod_data_source_file d0cc00461h2.cif
_cod_data_source_block 1_59_GPa
_cod_depositor_comments 'Adding full bibliography for 7126224--7126231.cif.'
_cod_original_cell_volume 3242(18)
_cod_database_code 7126226
_chemical_oxdiff_formula 'C34 H22 N2 O F10 S2 I2'
_shelx_space_group_comment
;
The symmetry employed for this shelxl refinement is uniquely defined
by the following loop, which should always be used as a source of
symmetry information in preference to the above space-group names.
They are only intended as comments.
;
_reflns_odcompleteness_completeness 38.25
_reflns_odcompleteness_iscentric 1
_reflns_odcompleteness_theta 27.00
_olex2_refinement_description
;
1. Fixed Uiso
 At 1.2 times of:
  All C(H) groups
 At 1.5 times of:
  All C(H,H,H) groups
2. Restrained distances
 H24B-H5_$1
 2.5 with sigma of 0.02
 H5_$1-H24A
 2.5 with sigma of 0.02
 C8-C10
 1.45 with sigma of 0.02
 C18-C25
 1.45 with sigma of 0.02
 C6-C3
 1.45 with sigma of 0.02
 C9-C24
 1.52 with sigma of 0.02
 I2_$2-S1
 3.6 with sigma of 0.02
 C8-C15
 3.6 with sigma of 0.02
 C17-C19
 1.45 with sigma of 0.02
 H20-H16
 2.1 with sigma of 0.02
 C25-C15
 2.5 with sigma of 0.02
 I1-C26 \\sim I2-C29
 with sigma of 0.02
 C30-I2 \\sim I2-C28
 with sigma of 0.02
 C27-I1 \\sim I1-C31
 with sigma of 0.02
 F1-C11 \\sim F2-C11 \\sim F4-C12 \\sim F3-C12 \\sim F6-C13 \\sim F5-C13 \\sim
F7-C27 \\sim F8-C28 \\sim F10-
 C31 \\sim F9-C30
 with sigma of 0.02
 C4-C6 \\sim C6-C2
 with sigma of 0.02
 C23-C17 \\sim C17-C20
 with sigma of 0.02
 F2-F1 \\sim F4-F3 \\sim F6-F5
 with sigma of 0.02
 F4-F2 \\sim F3-F1 \\sim F5-F3 \\sim F6-F4
 with sigma of 0.02
 F4-F1 \\sim F3-F2 \\sim F6-F3 \\sim F5-F4
 with sigma of 0.02
 F1-C11 \\sim F2-C11 \\sim F3-C12 \\sim F4-C12 \\sim F5-C13 \\sim F6-C13
 with sigma of 0.02
 F3-C13 \\sim F5-C12 \\sim F4-C13 \\sim F6-C12 \\sim F4-C11 \\sim F2-C12 \\sim
F1-C12 \\sim F3-C11
 with sigma of 0.02
 C19-C17 \\sim C15-C14 \\sim C8-C10 \\sim C6-C3
 with sigma of 0.02
3. Restrained planarity
 I1, I2, F8, F10, C27, C26, C31, C30, C29, C28, F9, F7
 with sigma of 0.1
 N2, C22, C23, C19, C17, C18, C15, C20, C21, C16, C25, S2
 with sigma of 0.1
 C15, C14, C18, C16
 with sigma of 0.1
 C15, C14, C10, C11, C12, C13
 with sigma of 0.1
 C2, C1, N1, C5, C4, C3, C8, C7, C6, S1, C9, C24
 with sigma of 0.1
4. Rigid bond restraints
 C13, C12, C11, F6, F5, F3, F1, F2, C10, C14, F4
 with sigma for 1-2 distances of 0.01 and sigma for 1-3 distances of 0.01
 S1, C9, C24
 with sigma for 1-2 distances of 0.01 and sigma for 1-3 distances of 0.01
 C8, C9, S1, C24
 with sigma for 1-2 distances of 0.01 and sigma for 1-3 distances of 0.01
5. Uiso/Uaniso restraints and constraints
C2 \\sim C1 \\sim N1 \\sim C5 \\sim C4 \\sim C3: within 2A with sigma of 0.04
and sigma for terminal atoms of 0.08
I1 \\sim I2 \\sim F8 \\sim F10 \\sim C31 \\sim C30 \\sim C29 \\sim C28 \\sim
C27 \\sim C26 \\sim F9 \\sim F7: within 2A with sigma of 0.04 and sigma for
terminal atoms of 0.08
C13 \\sim C12 \\sim C11 \\sim F6 \\sim F5 \\sim F4 \\sim F3 \\sim F1 \\sim F2:
within 2A with sigma of 0.04 and sigma for terminal atoms of 0.08
C23 \\sim C19 \\sim C20 \\sim C21 \\sim N2 \\sim C22: within 2A with sigma of
0.02 and sigma for terminal atoms of 0.04
C20 \\sim C21 \\sim N2 \\sim C22: within 2A with sigma of 0.04 and sigma for
terminal atoms of 0.08
C8 \\sim C7 \\sim C6 \\sim S1 \\sim C9 \\sim C24: within 2A with sigma of 0.04
and sigma for terminal atoms of 0.08
C18 \\sim C15 \\sim C16 \\sim C17 \\sim S2 \\sim C25: within 2A with sigma of
0.02 and sigma for terminal atoms of 0.04
N2 \\sim C22 \\sim C23 \\sim C19 \\sim C20 \\sim C21 \\sim C8 \\sim C7 \\sim C6
\\sim S1 \\sim C9 \\sim C24: within 2A with sigma of 0.04 and sigma for
terminal atoms of 0.08
Uanis(C24) \\sim Ueq: with sigma of 0.01 and sigma for terminal atoms of 0.02
Uanis(C18) \\sim Ueq, Uanis(C15) \\sim Ueq, Uanis(C16) \\sim Ueq, Uanis(C17)
\\sim Ueq, Uanis(S2) \\sim Ueq, Uanis(C23) \\sim Ueq, Uanis(C19) \\sim Ueq,
Uanis(C20) \\sim Ueq, Uanis(C21) \\sim Ueq, Uanis(N2) \\sim Ueq, Uanis(C22)
\\sim Ueq: with sigma of 0.1 and sigma for terminal atoms of 0.2
6. Rigid body (RIGU) restrains
 I1, I2, F8, F10, C31, C30, C29, C28, C27, C26, F9, F7
 with sigma for 1-2 distances of 0.004 and sigma for 1-3 distances of 0.004
 C10, C14, C13, C12, C11, F6, F5, F4, F3, F1, F2
 with sigma for 1-2 distances of 0.004 and sigma for 1-3 distances of 0.004
 N2, C22, C23, C19, C20, C21
 with sigma for 1-2 distances of 0.004 and sigma for 1-3 distances of 0.004
 C2, C1, N1, C5, C4, C3, C8, C7, C6, S1, C9, C24
 with sigma for 1-2 distances of 0.004 and sigma for 1-3 distances of 0.004
 C23, C19, C25, C17, S2, C18, C15, C16, N2, C22, C20, C21
 with sigma for 1-2 distances of 0.004 and sigma for 1-3 distances of 0.004
7.a Aromatic/amide H refined with riding coordinates:
 C22(H22), C23(H23), C20(H20), C21(H21), C2(H2), C1(H1), C5(H5), C4(H4),
 C7(H7), C16(H16)
7.b Fitted pentagon refined as free rotating group:
 C8(C7,C6,S1,C9), C17(S2,C18,C15,C16), C10(C14,C13,C12,C11)
7.c Fitted hexagon refined as free rotating group:
 N2(C22,C23,C19,C20,C21), C2(C1,N1,C5,C4,C3), C31(C30,C29,C28,C27,C26)
7.d Idealised Me refined as rotating group:
 C25(H25A,H25B,H25C), C24(H24A,H24B,H24C)
;
_olex2_submission_special_instructions 'No special instructions were received'
_oxdiff_exptl_absorpt_empirical_details
;
Empirical correction (ABSPACK) includes:
- Absorption correction using spherical harmonics
- Frame scaling
;
_oxdiff_exptl_absorpt_empirical_full_max 25.789
_oxdiff_exptl_absorpt_empirical_full_min 0.286

loop_
_space_group_symop_operation_xyz
'x, y, z'
'-x, -y, z+1/2'
'-x+1/2, y+1/2, z+1/2'
'x+1/2, -y+1/2, z'

loop_
_atom_site_label
_atom_site_type_symbol
_atom_site_fract_x
_atom_site_fract_y
_atom_site_fract_z
_atom_site_U_iso_or_equiv
_atom_site_adp_type
_atom_site_occupancy
_atom_site_site_symmetry_order
_atom_site_calc_flag
_atom_site_refinement_flags_posn
_atom_site_refinement_flags_adp
_atom_site_refinement_flags_occupancy
_atom_site_disorder_assembly
_atom_site_disorder_group
I1 I 0.4516(4) 0.1668(4) 0.897(2) 0.149(7) Uani 1 1 d D U . . .
I2 I 0.8062(3) 0.2559(4) 1.205(2) 0.167(8) Uani 1 1 d D U . . .
F8 F 0.650(4) 0.3169(15) 1.104(7) 0.27(5) Uani 1 1 d D U . . .
N2 N 0.808(2) 0.350(2) 0.742(14) 0.17(2) Uani 1 1 d . U . . .
C22 C 0.782(2) 0.336(3) 0.562(13) 0.18(3) Uani 1 1 d G U . . .
H22 H 0.814387 0.318379 0.478485 0.214 Uiso 1 1 calc R . . . .
C23 C 0.709(2) 0.347(2) 0.506(11) 0.19(3) Uani 1 1 d DG U . . .
H23 H 0.692119 0.337814 0.384944 0.224 Uiso 1 1 calc R . . . .
C19 C 0.6611(16) 0.3728(15) 0.630(9) 0.18(3) Uani 1 1 d DG U . . .
C20 C 0.686(2) 0.387(2) 0.811(9) 0.18(2) Uani 1 1 d DG U . . .
H20 H 0.654289 0.403997 0.894369 0.211 Uiso 1 1 calc DR . . . .
C21 C 0.760(3) 0.375(3) 0.867(11) 0.17(2) Uani 1 1 d G U . . .
H21 H 0.776556 0.384563 0.987913 0.206 Uiso 1 1 calc R . . . .
C2 C 0.036(2) 0.348(2) 0.515(15) 0.17(5) Uani 1 1 d D U . . .
H2 H 0.048390 0.382354 0.529656 0.206 Uiso 1 1 calc R . . . .
C1 C -0.038(2) 0.334(3) 0.466(17) 0.18(5) Uani 1 1 d G U . . .
H1 H -0.073940 0.359577 0.447933 0.211 Uiso 1 1 calc R . . . .
N1 N -0.056(3) 0.283(3) 0.443(17) 0.18(5) Uani 1 1 d G U . . .
C5 C -0.002(3) 0.246(3) 0.470(16) 0.20(5) Uani 1 1 d G U . . .
H5 H -0.014536 0.211290 0.454671 0.236 Uiso 1 1 calc DR . . . .
C4 C 0.071(3) 0.2592(19) 0.519(13) 0.19(5) Uani 1 1 d DG U . . .
H4 H 0.107795 0.234067 0.536394 0.227 Uiso 1 1 calc R . . . .
C3 C 0.0902(17) 0.3105(17) 0.541(10) 0.18(5) Uani 1 1 d DG U . . .
C25 C 0.401(3) 0.399(3) 0.289(11) 0.17(3) Uani 1 1 d D U . . .
H25A H 0.367923 0.371656 0.324480 0.253 Uiso 1 1 calc GR . . . .
H25B H 0.414667 0.395734 0.156886 0.253 Uiso 1 1 calc GR . . . .
H25C H 0.376437 0.431191 0.309419 0.253 Uiso 1 1 calc GR . . . .
C8 C 0.273(2) 0.3720(15) 0.659(16) 0.18(3) Uani 1 1 d D U . . .
C7 C 0.195(3) 0.3745(13) 0.619(17) 0.18(3) Uani 1 1 d G U . . .
H7 H 0.166623 0.404123 0.601530 0.220 Uiso 1 1 calc R . . . .
C6 C 0.1668(15) 0.3236(16) 0.610(11) 0.19(3) Uani 1 1 d DG U . . .
S1 S 0.2279(15) 0.2898(12) 0.644(5) 0.18(2) Uani 1 1 d DG U . . .
C9 C 0.2937(13) 0.3197(18) 0.674(10) 0.17(3) Uani 1 1 d DG U . . .
F10 F 0.602(3) 0.1076(14) 0.994(7) 0.19(4) Uani 1 1 d D U . . .
C17 C 0.5832(15) 0.385(2) 0.570(8) 0.18(2) Uani 1 1 d D U . . .
S2 S 0.5457(14) 0.3768(13) 0.393(8) 0.185(18) Uani 1 1 d G U . . .
C18 C 0.4713(14) 0.3966(18) 0.410(9) 0.18(2) Uani 1 1 d DG U . . .
C15 C 0.4629(15) 0.4169(16) 0.597(9) 0.18(2) Uani 1 1 d DG U . . .
C16 C 0.532(2) 0.410(3) 0.696(8) 0.18(2) Uani 1 1 d G U . . .
H16 H 0.541973 0.419585 0.821072 0.218 Uiso 1 1 calc DR . . . .
C31 C 0.6174(12) 0.1596(9) 1.024(3) 0.19(4) Uani 1 1 d D U . . .
C30 C 0.6874(11) 0.1772(9) 1.085(3) 0.19(4) Uani 1 1 d DG U . . .
C29 C 0.6991(9) 0.2293(10) 1.1121(14) 0.21(4) Uani 1 1 d DG U . . .
C28 C 0.6408(11) 0.2637(9) 1.078(4) 0.21(4) Uani 1 1 d DG U . . .
C27 C 0.5708(10) 0.2460(9) 1.018(4) 0.19(4) Uani 1 1 d DG U . . .
C26 C 0.5591(9) 0.1940(10) 0.9906(15) 0.20(4) Uani 1 1 d DG U . . .
F9 F 0.743(2) 0.1388(19) 1.115(8) 0.18(4) Uani 1 1 d D U . . .
F7 F 0.512(2) 0.2804(19) 0.983(8) 0.15(3) Uani 1 1 d D U . . .
C24 C 0.373(3) 0.311(4) 0.745(15) 0.11(2) Uani 1 1 d D U . . .
H24A H 0.406422 0.335340 0.689091 0.159 Uiso 1 1 calc DGR . . . .
H24B H 0.389031 0.276787 0.708348 0.159 Uiso 1 1 calc DGR . . . .
H24C H 0.374424 0.313544 0.881451 0.159 Uiso 1 1 calc GR . . . .
C10 C 0.3136(18) 0.4220(14) 0.678(9) 0.17(4) Uani 1 1 d D U . . .
C14 C 0.3900(15) 0.4383(13) 0.670(7) 0.14(4) Uani 1 1 d DG U . . .
C13 C 0.3948(11) 0.4870(12) 0.759(6) 0.14(3) Uani 1 1 d DG U . . .
C12 C 0.3214(13) 0.5009(12) 0.821(7) 0.17(3) Uani 1 1 d DG U . . .
C11 C 0.2712(13) 0.4607(14) 0.771(8) 0.20(3) Uani 1 1 d DG U . . .
F6 F 0.426(2) 0.5274(19) 0.645(9) 0.17(3) Uani 1 1 d D U . . .
F5 F 0.451(2) 0.4948(18) 0.901(9) 0.16(3) Uani 1 1 d D U . . .
F4 F 0.2981(19) 0.5501(14) 0.767(11) 0.21(3) Uani 1 1 d D U . . .
F3 F 0.318(2) 0.513(2) 1.015(7) 0.20(3) Uani 1 1 d D U . . .
F1 F 0.220(3) 0.448(2) 0.920(11) 0.25(3) Uani 1 1 d D U . . .
F2 F 0.212(3) 0.480(2) 0.658(11) 0.24(4) Uani 1 1 d D U . . .

loop_
_atom_site_aniso_label
_atom_site_aniso_U_11
_atom_site_aniso_U_22
_atom_site_aniso_U_33
_atom_site_aniso_U_23
_atom_site_aniso_U_13
_atom_site_aniso_U_12
I1 0.096(5) 0.174(11) 0.18(2) -0.003(10) 0.011(9) 0.002(5)
I2 0.079(4) 0.232(15) 0.19(3) -0.010(12) 0.005(11) 0.007(6)
F8 0.15(4) 0.12(4) 0.54(15) -0.04(6) 0.00(8) -0.03(3)
N2 0.11(3) 0.18(5) 0.23(6) 0.11(4) 0.05(3) 0.05(3)
C22 0.11(3) 0.19(5) 0.23(6) 0.10(4) 0.06(4) 0.05(3)
C23 0.12(3) 0.20(5) 0.24(6) 0.09(4) 0.05(3) 0.05(3)
C19 0.11(2) 0.20(5) 0.24(6) 0.09(4) 0.05(3) 0.04(3)
C20 0.11(3) 0.19(5) 0.23(6) 0.11(4) 0.05(3) 0.04(3)
C21 0.11(3) 0.18(5) 0.23(6) 0.11(4) 0.06(3) 0.05(3)
C2 0.10(3) 0.15(6) 0.27(17) 0.08(7) -0.04(6) -0.04(4)
C1 0.10(3) 0.16(7) 0.27(17) 0.09(7) -0.05(6) -0.05(4)
N1 0.11(4) 0.17(7) 0.28(17) 0.08(7) -0.03(7) -0.06(4)
C5 0.14(4) 0.17(7) 0.28(17) 0.06(7) -0.03(7) -0.04(4)
C4 0.13(4) 0.16(6) 0.28(17) 0.09(7) -0.03(7) -0.03(4)
C3 0.11(3) 0.16(6) 0.27(17) 0.07(7) -0.03(6) -0.03(3)
C25 0.09(4) 0.11(6) 0.31(7) 0.03(5) 0.03(4) 0.00(5)
C8 0.10(3) 0.14(4) 0.30(9) 0.09(5) -0.01(5) -0.02(2)
C7 0.10(3) 0.15(5) 0.30(10) 0.09(5) -0.02(5) -0.02(3)
C6 0.09(2) 0.16(5) 0.32(9) 0.07(5) -0.02(4) -0.02(3)
S1 0.082(14) 0.15(4) 0.32(8) 0.04(3) -0.03(3) -0.027(17)
C9 0.08(2) 0.14(4) 0.28(8) 0.07(5) -0.02(4) -0.03(2)
F10 0.11(3) 0.07(4) 0.38(13) 0.01(5) -0.01(6) -0.01(3)
C17 0.10(2) 0.14(4) 0.31(5) 0.03(4) 0.02(3) 0.02(2)
S2 0.102(18) 0.14(3) 0.31(5) 0.04(3) 0.03(3) 0.008(18)
C18 0.10(2) 0.14(3) 0.31(6) 0.04(4) 0.02(3) 0.01(3)
C15 0.10(2) 0.15(4) 0.30(6) 0.04(4) 0.02(3) 0.02(3)
C16 0.09(3) 0.15(4) 0.30(6) 0.04(4) 0.02(3) 0.01(3)
C31 0.10(3) 0.08(4) 0.40(11) 0.00(5) -0.05(5) 0.01(2)
C30 0.09(3) 0.10(4) 0.38(11) 0.02(5) -0.02(5) -0.01(3)
C29 0.10(3) 0.12(4) 0.40(12) 0.00(5) -0.04(5) -0.02(3)
C28 0.12(3) 0.10(4) 0.41(11) 0.00(5) -0.03(5) -0.01(3)
C27 0.10(3) 0.08(4) 0.39(11) 0.00(5) -0.01(5) 0.01(3)
C26 0.11(3) 0.08(4) 0.40(11) 0.00(5) -0.04(5) 0.02(3)
F9 0.07(2) 0.13(5) 0.35(13) 0.10(5) 0.02(5) -0.02(3)
F7 0.10(3) 0.08(4) 0.27(12) -0.04(4) 0.03(5) 0.02(3)
C24 0.09(2) 0.11(4) 0.11(4) 0.01(3) 0.00(3) -0.02(2)
C10 0.07(3) 0.17(5) 0.29(13) 0.05(6) 0.02(6) -0.03(3)
C14 0.06(3) 0.16(5) 0.19(11) 0.06(6) -0.03(5) -0.03(3)
C13 0.10(2) 0.13(4) 0.19(8) 0.09(3) -0.02(3) -0.02(2)
C12 0.12(3) 0.16(4) 0.22(8) 0.08(3) 0.00(3) 0.00(2)
C11 0.09(2) 0.21(5) 0.29(9) 0.03(4) 0.02(4) -0.01(3)
F6 0.09(3) 0.17(5) 0.26(9) 0.15(5) -0.04(4) -0.02(3)
F5 0.15(3) 0.10(4) 0.22(8) 0.08(4) -0.06(4) -0.03(3)
F4 0.16(4) 0.19(4) 0.29(10) 0.13(5) 0.07(6) 0.04(3)
F3 0.14(4) 0.22(7) 0.22(8) 0.06(4) 0.00(4) 0.00(4)
F1 0.13(4) 0.29(7) 0.31(10) -0.05(6) 0.06(5) -0.09(4)
F2 0.18(4) 0.27(8) 0.28(10) -0.13(6) -0.06(5) 0.09(4)

loop_
_atom_type_symbol
_atom_type_description
_atom_type_scat_dispersion_real
_atom_type_scat_dispersion_imag
_atom_type_scat_source
C C 0.0033 0.0016 'International Tables Vol C Tables 4.2.6.8 and 6.1.1.4'
H H 0.0000 0.0000 'International Tables Vol C Tables 4.2.6.8 and 6.1.1.4'
F F 0.0171 0.0103 'International Tables Vol C Tables 4.2.6.8 and 6.1.1.4'
I I -0.4742 1.8119 'International Tables Vol C Tables 4.2.6.8 and 6.1.1.4'
N N 0.0061 0.0033 'International Tables Vol C Tables 4.2.6.8 and 6.1.1.4'
S S 0.1246 0.1234 'International Tables Vol C Tables 4.2.6.8 and 6.1.1.4'

loop_
_geom_angle_atom_site_label_1
_geom_angle_atom_site_label_2
_geom_angle_atom_site_label_3
_geom_angle
_geom_angle_site_symmetry_1
_geom_angle_site_symmetry_3
_geom_angle_publ_flag
C22 N2 C21 120.0 . . ?
N2 C22 C23 120.0 . . ?
C19 C23 C22 120.0 . . ?
C23 C19 C20 120.0 . . ?
C23 C19 C17 119.7(12) . . ?
C20 C19 C17 120.3(12) . . ?
C21 C20 C19 120.0 . . ?
C20 C21 N2 120.0 . . ?
C1 C2 C3 120.0 . . ?
N1 C1 C2 120.0 . . ?
C5 N1 C1 120.0 . . ?
N1 C5 C4 120.0 . . ?
C5 C4 C3 120.0 . . ?
C2 C3 C6 121.0(12) . . ?
C4 C3 C2 120.00(12) . . ?
C4 C3 C6 118.8(12) . . ?
C7 C8 C9 108.0 . . ?
C7 C8 C10 117(4) . . ?
C9 C8 C10 135(4) . . ?
C8 C7 C6 108.0 . . ?
C7 C6 C3 124(3) . . ?
C7 C6 S1 108.0 . . ?
S1 C6 C3 128(3) . . ?
C6 S1 C9 108.0 . . ?
C8 C9 S1 108.0 . . ?
C8 C9 C24 115(5) . . ?
S1 C9 C24 137(5) . . ?
S2 C17 C19 130.8(16) . . ?
C16 C17 C19 121.2(16) . . ?
C16 C17 S2 108.0 . . ?
C17 S2 C18 108.0 . . ?
S2 C18 C25 137(3) . . ?
C15 C18 C25 114(3) . . ?
C15 C18 S2 108.0 . . ?
C18 C15 C16 108.0 . . ?
C18 C15 C14 123(3) . . ?
C16 C15 C14 129(3) . . ?
C17 C16 C15 108.0 . . ?
C30 C31 F10 123(3) . . ?
C30 C31 C26 120.0 . . ?
C26 C31 F10 117(3) . . ?
C31 C30 F9 115(3) . . ?
C29 C30 C31 120.0 . . ?
C29 C30 F9 125(3) . . ?
C30 C29 I2 119.8(10) . . ?
C28 C29 I2 120.2(10) . . ?
C28 C29 C30 120.0 . . ?
C29 C28 F8 122(3) . . ?
C29 C28 C27 120.0 . . ?
C27 C28 F8 118(3) . . ?
C28 C27 F7 120(3) . . ?
C26 C27 C28 120.0 . . ?
C26 C27 F7 120(3) . . ?
C31 C26 I1 119.9(10) . . ?
C27 C26 I1 120.1(10) . . ?
C27 C26 C31 120.0 . . ?
C14 C10 C8 136(3) . . ?
C11 C10 C8 114(3) . . ?
C11 C10 C14 108.0 . . ?
C10 C14 C15 136(2) . . ?
C13 C14 C15 116(2) . . ?
C13 C14 C10 108.0 . . ?
C14 C13 C12 108.0 . . ?
C14 C13 F6 116(3) . . ?
C12 C13 F6 109.4(17) . . ?
F5 C13 C14 119(2) . . ?
F5 C13 C12 112.7(19) . . ?
F5 C13 F6 91(3) . . ?
C11 C12 C13 108.0 . . ?
F4 C12 C13 114.8(14) . . ?
F4 C12 C11 115.3(15) . . ?
F3 C12 C13 113.0(14) . . ?
F3 C12 C11 112.5(14) . . ?
F3 C12 F4 93(3) . . ?
C10 C11 C12 108.0 . . ?
F1 C11 C10 121(2) . . ?
F1 C11 C12 113.0(19) . . ?
F2 C11 C10 113(3) . . ?
F2 C11 C12 110.0(18) . . ?
F2 C11 F1 91(3) . . ?

loop_
_geom_bond_atom_site_label_1
_geom_bond_atom_site_label_2
_geom_bond_distance
_geom_bond_site_symmetry_2
_geom_bond_publ_flag
I1 C26 2.136(16) . ?
I2 C29 2.124(16) . ?
F8 C28 1.41(3) . ?
N2 C22 1.3900 . ?
N2 C21 1.3900 . ?
C22 C23 1.3900 . ?
C23 C19 1.3900 . ?
C19 C20 1.3900 . ?
C19 C17 1.48(2) . ?
C20 C21 1.3900 . ?
C2 C1 1.3900 . ?
C2 C3 1.3900 . ?
C1 N1 1.3900 . ?
N1 C5 1.3900 . ?
C5 C4 1.3900 . ?
C4 C3 1.3900 . ?
C3 C6 1.48(2) . ?
C25 C18 1.50(3) . ?
C8 C7 1.4200 . ?
C8 C9 1.4200 . ?
C8 C10 1.50(2) . ?
C7 C6 1.4200 . ?
C6 S1 1.4200 . ?
S1 C9 1.4200 . ?
C9 C24 1.51(3) . ?
F10 C31 1.40(3) . ?
C17 S2 1.4200 . ?
C17 C16 1.4200 . ?
S2 C18 1.4200 . ?
C18 C15 1.4200 . ?
C15 C16 1.4200 . ?
C15 C14 1.50(3) . ?
C31 C30 1.3900 . ?
C31 C26 1.3900 . ?
C30 C29 1.3900 . ?
C30 F9 1.42(3) . ?
C29 C28 1.3900 . ?
C28 C27 1.3900 . ?
C27 C26 1.3900 . ?
C27 F7 1.40(3) . ?
C10 C14 1.4200 . ?
C10 C11 1.4200 . ?
C14 C13 1.4200 . ?
C13 C12 1.4200 . ?
C13 F6 1.43(3) . ?
C13 F5 1.42(3) . ?
C12 C11 1.4200 . ?
C12 F4 1.40(3) . ?
C12 F3 1.39(3) . ?
C11 F1 1.42(3) . ?
C11 F2 1.41(3) . ?

loop_
_smtbx_masks_void_nr
_smtbx_masks_void_average_x
_smtbx_masks_void_average_y
_smtbx_masks_void_average_z
_smtbx_masks_void_volume
_smtbx_masks_void_count_electrons
_smtbx_masks_void_content
1 0.000 0.500 -0.947 249.2 3.1 ?
2 0.500 0.000 -0.414 249.2 3.1 ?
